data_7120594
loop_
_publ_author_name
'Nikolayenko, Varvara I.'
'Herbert, Simon'
'Barbour, Len'

_publ_section_title
;
 Reversible structural switching of a metal-organic framework by
 photoirradiation
;
_journal_name_full 'Chem. Commun.'
_journal_paper_doi 10.1039/C7CC06074B
_journal_year 2017
_chemical_formula_moiety 'C41 H28 F6 N2 O4 S2 Zn'
_chemical_formula_sum 'C41 H28 F6 N2 O4 S2 Zn'
_chemical_formula_weight 856.14
_chemical_name_common iDMOF1_apohost
_space_group_crystal_system orthorhombic
_space_group_IT_number 19
_space_group_name_Hall 'P 2ac 2ab'
_space_group_name_H-M_alt 'P 21 21 21'
_symmetry_space_group_name_Hall 'P 2ac 2ab'
_symmetry_space_group_name_H-M 'P 21 21 21'
_atom_sites_solution_hydrogens geom
_audit_creation_method SHELXL-2016/6
_audit_update_record
;
2017-08-02 deposited with the CCDC.
2017-08-23 downloaded from the CCDC.
;
_cell_angle_alpha 90
_cell_angle_beta 90
_cell_angle_gamma 90
_cell_formula_units_Z 4
_cell_length_a 7.63580(10)
_cell_length_b 23.6500(2)
_cell_length_c 29.1848(3)
_cell_measurement_reflns_used 9922
_cell_measurement_temperature 296(2)
_cell_measurement_theta_max 63.193
_cell_measurement_theta_min 2.4045
_cell_volume 5270.39(10)
_computing_cell_refinement 'SAINT (Bruker, 2016)'
_computing_data_collection 'APEX3 (Bruker, 2016)'
_computing_data_reduction 'SAINT (Bruker, 2016)'
_computing_structure_refinement 'SHELXL-2016/6 (Sheldrick, 2016)'
_computing_structure_solution 'SHELXL-2016/6 (Sheldrick, 2016)'
_diffrn_ambient_temperature 296(2)
_diffrn_measured_fraction_theta_full 0.991
_diffrn_measured_fraction_theta_max 0.991
_diffrn_measurement_device_type 'Bruker APEX CCD area -detector'
_diffrn_measurement_method \w
_diffrn_radiation_type CuK\a
_diffrn_radiation_wavelength 1.54178
_diffrn_reflns_av_R_equivalents 0.0508
_diffrn_reflns_av_unetI/netI 0.0339
_diffrn_reflns_Laue_measured_fraction_full 0.991
_diffrn_reflns_Laue_measured_fraction_max 0.991
_diffrn_reflns_limit_h_max 9
_diffrn_reflns_limit_h_min -9
_diffrn_reflns_limit_k_max 28
_diffrn_reflns_limit_k_min -28
_diffrn_reflns_limit_l_max 34
_diffrn_reflns_limit_l_min -34
_diffrn_reflns_number 59749
_diffrn_reflns_point_group_measured_fraction_full 0.984
_diffrn_reflns_point_group_measured_fraction_max 0.984
_diffrn_reflns_theta_full 66.522
_diffrn_reflns_theta_max 66.522
_diffrn_reflns_theta_min 2.405
_diffrn_source 'fine-focus sealed tube'
_exptl_absorpt_coefficient_mu 1.858
_exptl_absorpt_correction_T_max 0.9294
_exptl_absorpt_correction_T_min 0.8217
_exptl_absorpt_correction_type numerical
_exptl_absorpt_process_details 'SADABS, 2016'
_exptl_crystal_colour Blue
_exptl_crystal_density_diffrn 1.079
_exptl_crystal_description Plate
_exptl_crystal_F_000 1744
_exptl_crystal_size_max 0.110
_exptl_crystal_size_mid 0.080
_exptl_crystal_size_min 0.040
_refine_diff_density_max 0.198
_refine_diff_density_min -0.144
_refine_diff_density_rms 0.029
_refine_ls_abs_structure_details
;
 Flack x determined using 2653 quotients [(I+)-(I-)]/[(I+)+(I-)]
 (Parsons, Flack and Wagner, Acta Cryst. B69 (2013) 249-259).
;
_refine_ls_abs_structure_Flack 0.023(9)
_refine_ls_extinction_method none
_refine_ls_goodness_of_fit_ref 1.048
_refine_ls_hydrogen_treatment constr
_refine_ls_matrix_type full
_refine_ls_number_parameters 515
_refine_ls_number_reflns 9148
_refine_ls_number_restraints 6
_refine_ls_restrained_S_all 1.048
_refine_ls_R_factor_all 0.0514
_refine_ls_R_factor_gt 0.0408
_refine_ls_shift/su_max 0.001
_refine_ls_shift/su_mean 0.000
_refine_ls_structure_factor_coef Fsqd
_refine_ls_weighting_details 'w=1/[\s^2^(Fo^2^)+(0.0542P)^2^+0.2017P] where P=(Fo^2^+2Fc^2^)/3'
_refine_ls_weighting_scheme calc
_refine_ls_wR_factor_gt 0.1021
_refine_ls_wR_factor_ref 0.1063
_reflns_Friedel_coverage 0.763
_reflns_Friedel_fraction_full 0.976
_reflns_Friedel_fraction_max 0.976
_reflns_number_gt 7375
_reflns_number_total 9148
_reflns_threshold_expression 'I > 2\s(I)'
_cod_data_source_file c7cc06074b5.cif
_cod_data_source_block iDMOF1_apohost
_cod_database_code 7120594
_shelx_shelxl_version_number 2016/6
_shelx_space_group_comment
;
The symmetry employed for this shelxl refinement is uniquely defined
by the following loop, which should always be used as a source of
symmetry information in preference to the above space-group names.
They are only intended as comments.
;
_shelx_estimated_absorpt_t_min 0.822
_shelx_estimated_absorpt_t_max 0.929

loop_
_space_group_symop_operation_xyz
'x, y, z'
'-x+1/2, -y, z+1/2'
'x+1/2, -y+1/2, -z'
'-x, y+1/2, -z+1/2'

loop_
_atom_site_label
_atom_site_type_symbol
_atom_site_fract_x
_atom_site_fract_y
_atom_site_fract_z
_atom_site_U_iso_or_equiv
_atom_site_adp_type
_atom_site_occupancy
_atom_site_site_symmetry_order
_atom_site_calc_flag
_atom_site_refinement_flags_posn
_atom_site_refinement_flags_adp
_atom_site_refinement_flags_occupancy
_atom_site_disorder_assembly
_atom_site_disorder_group
Zn1 Zn 0.58642(7) 0.96053(2) 0.76789(2) 0.07724(18) Uani 1 1 d . . . . .
S1 S 1.38952(19) 0.99578(6) 0.63350(6) 0.1039(4) Uani 1 1 d . . . . .
S2 S 1.33530(15) 1.11267(7) 0.45972(5) 0.0950(4) Uani 1 1 d . . . . .
C15 C 0.8219(6) 1.0407(2) 0.71978(15) 0.0792(11) Uani 1 1 d . . . . .
H15 H 0.737947 1.066528 0.729434 0.095 Uiso 1 1 calc R U . . .
C32 C 1.6204(6) 1.0610(2) 0.33362(19) 0.0988(16) Uani 1 1 d . . . . .
H32 H 1.552393 1.044273 0.310938 0.119 Uiso 1 1 calc R U . . .
O2 O 0.4328(4) 0.90424(14) 0.74423(13) 0.1005(10) Uani 1 1 d . . . . .
N1 N 0.7943(4) 0.98582(15) 0.72781(13) 0.0780(9) Uani 1 1 d . . . . .
O4 O -0.4718(4) 0.53266(13) 0.72525(12) 0.0891(9) Uani 1 1 d . . . . .
C17 C 1.0955(6) 1.02329(17) 0.68420(14) 0.0727(10) Uani 1 1 d . . . . .
C29 C 1.6358(5) 1.1026(2) 0.40753(16) 0.0789(11) Uani 1 1 d . . . . .
C9 C -0.2260(6) 0.5826(2) 0.69964(15) 0.0774(11) Uani 1 1 d . . . . .
C1 C 0.5015(7) 0.8560(2) 0.7367(2) 0.0930(14) Uani 1 1 d . . . . .
F5 F 1.7966(4) 1.23726(14) 0.54580(12) 0.1175(11) Uani 1 1 d . . . . .
C27 C 1.6322(6) 1.14307(19) 0.48863(15) 0.0791(12) Uani 1 1 d . . . . .
H27 H 1.751030 1.151433 0.490305 0.095 Uiso 1 1 calc R U . . .
F2 F 1.4615(6) 1.21934(17) 0.66889(14) 0.1481(15) Uani 1 1 d . . . . .
C18 C 1.2518(6) 1.0424(2) 0.65981(15) 0.0796(11) Uani 1 1 d . . . . .
O1 O 0.6583(5) 0.84666(17) 0.73762(18) 0.1213(14) Uani 1 1 d . . . . .
C20 C 1.4595(5) 1.10093(19) 0.62462(15) 0.0756(11) Uani 1 1 d . . . . .
F6 F 1.5447(5) 1.27396(13) 0.55948(14) 0.1276(12) Uani 1 1 d . . . . .
C8 C -0.2628(5) 0.62817(19) 0.72865(17) 0.0812(11) Uani 1 1 d . . . . .
H8 H -0.365151 0.627879 0.745929 0.097 Uiso 1 1 calc R U . . .
N2 N 1.7928(4) 1.06680(16) 0.32604(14) 0.0820(10) Uani 1 1 d . . . . .
O3 O -0.3008(5) 0.49102(17) 0.67429(15) 0.1125(12) Uani 1 1 d . . . . .
C3 C 0.1970(6) 0.8178(2) 0.7347(2) 0.0974(15) Uani 1 1 d . . . . .
H3 H 0.157187 0.853127 0.743967 0.117 Uiso 1 1 calc R U . . .
C5 C 0.1310(6) 0.72163(19) 0.71406(17) 0.0828(12) Uani 1 1 d . . . . .
C26 C 1.5148(5) 1.15300(19) 0.52545(16) 0.0753(11) Uani 1 1 d . . . . .
C39 C 1.0661(6) 0.9662(2) 0.69240(18) 0.0940(14) Uani 1 1 d . . . . .
H39 H 1.148599 0.939463 0.683406 0.113 Uiso 1 1 calc R U . . .
C41 C 1.3482(6) 1.1393(2) 0.51486(16) 0.0866(14) Uani 1 1 d . . . . .
C14 C 0.4276(6) 0.7565(2) 0.71357(19) 0.0968(15) Uani 1 1 d . . . . .
H14 H 0.545753 0.749831 0.708003 0.116 Uiso 1 1 calc R U . . .
C24 C 1.6551(7) 1.2314(2) 0.57241(18) 0.0918(14) Uani 1 1 d . . . . .
C28 C 1.5566(5) 1.12036(18) 0.45077(15) 0.0743(11) Uani 1 1 d . . . . .
C7 C -0.1506(6) 0.67331(19) 0.73209(18) 0.0832(12) Uani 1 1 d . . . . .
H7 H -0.180057 0.703520 0.750977 0.100 Uiso 1 1 calc R U . . .
C2 C 0.3731(6) 0.80952(19) 0.72829(18) 0.0843(12) Uani 1 1 d . . . . .
C19 C 1.3065(6) 1.0960(2) 0.65307(14) 0.0777(11) Uani 1 1 d . . . . .
H19 H 1.250059 1.127101 0.665762 0.093 Uiso 1 1 calc R U . . .
C16 C 0.9667(6) 1.0604(2) 0.69821(17) 0.0832(12) Uani 1 1 d . . . . .
H16 H 0.979299 1.098934 0.692850 0.100 Uiso 1 1 calc R U . . .
C12 C 0.0379(6) 0.6298(2) 0.67838(19) 0.1015(16) Uani 1 1 d . . . . .
H12 H 0.138841 0.630094 0.660560 0.122 Uiso 1 1 calc R U . . .
C25 C 1.5687(6) 1.17620(18) 0.56990(15) 0.0755(11) Uani 1 1 d . . . . .
C6 C 0.0069(6) 0.6748(2) 0.70782(17) 0.0812(12) Uani 1 1 d . . . . .
C10 C -0.3394(6) 0.5320(2) 0.69826(17) 0.0861(13) Uani 1 1 d . . . . .
C4 C 0.0784(6) 0.7751(2) 0.7278(2) 0.0997(15) Uani 1 1 d . . . . .
H4 H -0.040023 0.782192 0.732513 0.120 Uiso 1 1 calc R U . . .
C13 C 0.3091(6) 0.7141(2) 0.7072(2) 0.0940(14) Uani 1 1 d . . . . .
H13 H 0.349277 0.678775 0.697975 0.113 Uiso 1 1 calc R U . . .
C21 C 1.5390(5) 1.1547(2) 0.61185(16) 0.0773(11) Uani 1 1 d . . . . .
C30 C 1.8135(6) 1.1089(3) 0.39987(19) 0.1038(18) Uani 1 1 d . . . . .
H30 H 1.884887 1.125219 0.422042 0.125 Uiso 1 1 calc R U . . .
C33 C 1.5399(6) 1.0784(3) 0.37269(19) 0.1014(16) Uani 1 1 d . . . . .
H33 H 1.419563 1.073843 0.375934 0.122 Uiso 1 1 calc R U . . .
C11 C -0.0733(7) 0.5855(2) 0.67466(18) 0.0973(15) Uani 1 1 d . . . . .
H11 H -0.045776 0.556164 0.654677 0.117 Uiso 1 1 calc R U . . .
C40 C 0.9148(6) 0.94943(19) 0.71383(18) 0.0927(14) Uani 1 1 d . . . . .
H40 H 0.896151 0.911042 0.718724 0.111 Uiso 1 1 calc R U . . .
C31 C 1.8837(6) 1.0905(3) 0.35871(18) 0.1056(18) Uani 1 1 d . . . . .
H31 H 2.003293 1.095253 0.354056 0.127 Uiso 1 1 calc R U . . .
F4 F 1.6908(9) 1.29017(17) 0.63840(14) 0.183(2) Uani 1 1 d . . . . .
F1 F 1.6871(6) 1.17058(17) 0.68176(13) 0.1487(15) Uani 1 1 d . . . . .
C22 C 1.6003(8) 1.1950(2) 0.64840(18) 0.0943(14) Uani 1 1 d . . . . .
C36 C 1.5206(6) 1.0493(2) 0.61147(18) 0.0961(15) Uani 1 1 d D . . . .
F3 F 1.8760(6) 1.2255(3) 0.62786(17) 0.200(3) Uani 1 1 d . . . . .
C23 C 1.7010(11) 1.2410(3) 0.6231(2) 0.129(2) Uani 1 1 d . . . . .
C34 C 1.1844(7) 1.1492(4) 0.5419(2) 0.132(3) Uani 1 1 d . . . . .
H34A H 1.215060 1.163570 0.571963 0.158 Uiso 1 1 calc R U . . .
H34B H 1.113732 1.177517 0.526584 0.158 Uiso 1 1 calc R U . . .
C37 C 1.6824(12) 1.0303(9) 0.5875(5) 0.127(3) Uani 0.419(9) 1 d D . P A 1
H37A H 1.747212 1.004993 0.607344 0.152 Uiso 0.419(9) 1 calc R U P A 1
H37B H 1.755881 1.062941 0.581333 0.152 Uiso 0.419(9) 1 calc R U P A 1
C35 C 1.0812(10) 1.0969(4) 0.5471(3) 0.177(4) Uani 1 1 d . . . . .
H35A H 1.032289 1.086409 0.518038 0.265 Uiso 1 1 calc R U . . .
H35B H 0.988451 1.103148 0.568731 0.265 Uiso 1 1 calc R U . . .
H35C H 1.155750 1.067082 0.557996 0.265 Uiso 1 1 calc R U . . .
C38A C 1.7391(17) 0.9791(4) 0.5847(5) 0.156(5) Uani 0.581(9) 1 d D . P A 2
H38A H 1.804793 0.976734 0.612673 0.234 Uiso 0.581(9) 1 calc R U P A 2
H38B H 1.814143 0.970480 0.559253 0.234 Uiso 0.581(9) 1 calc R U P A 2
H38C H 1.644136 0.952493 0.585605 0.234 Uiso 0.581(9) 1 calc R U P A 2
C38 C 1.644(3) 1.0008(7) 0.5434(5) 0.156(5) Uani 0.419(9) 1 d D . P A 1
H38D H 1.742428 0.978236 0.534630 0.234 Uiso 0.419(9) 1 calc R U P A 1
H38E H 1.620179 1.028330 0.519986 0.234 Uiso 0.419(9) 1 calc R U P A 1
H38F H 1.542910 0.976955 0.547252 0.234 Uiso 0.419(9) 1 calc R U P A 1
C37A C 1.6677(16) 1.0375(5) 0.5794(4) 0.127(3) Uani 0.581(9) 1 d D . P A 2
H37C H 1.760769 1.064599 0.584720 0.152 Uiso 0.581(9) 1 calc R U P A 2
H37D H 1.626992 1.042455 0.548126 0.152 Uiso 0.581(9) 1 calc R U P A 2

loop_
_atom_site_aniso_label
_atom_site_aniso_U_11
_atom_site_aniso_U_22
_atom_site_aniso_U_33
_atom_site_aniso_U_23
_atom_site_aniso_U_13
_atom_site_aniso_U_12
Zn1 0.0632(3) 0.0750(3) 0.0935(4) 0.0247(3) 0.0038(3) -0.0016(3)
S1 0.0908(8) 0.0823(7) 0.1386(11) 0.0147(7) 0.0379(8) 0.0038(7)
S2 0.0606(6) 0.1292(11) 0.0952(8) 0.0011(8) 0.0017(6) 0.0001(7)
C15 0.075(2) 0.075(2) 0.088(3) 0.015(2) 0.011(2) -0.004(2)
C32 0.073(3) 0.121(4) 0.103(4) -0.040(3) 0.007(3) -0.024(3)
O2 0.0777(19) 0.0801(19) 0.144(3) 0.0194(19) -0.018(2) -0.0046(17)
N1 0.0694(19) 0.079(2) 0.086(2) 0.020(2) 0.0073(19) 0.0009(17)
O4 0.0769(17) 0.0764(18) 0.114(2) -0.0188(18) 0.0111(18) -0.0009(15)
C17 0.066(2) 0.074(2) 0.078(2) 0.0160(19) 0.003(2) 0.004(2)
C29 0.068(2) 0.077(3) 0.092(3) -0.010(2) 0.005(2) -0.009(2)
C9 0.070(2) 0.084(3) 0.079(3) -0.006(2) 0.003(2) 0.000(2)
C1 0.079(3) 0.084(3) 0.117(4) 0.027(3) 0.003(3) -0.006(2)
F5 0.110(2) 0.119(2) 0.123(2) -0.0074(19) 0.042(2) -0.0360(19)
C27 0.066(2) 0.089(3) 0.083(3) -0.005(2) 0.016(2) -0.008(2)
F2 0.153(3) 0.139(3) 0.153(3) -0.049(3) 0.068(3) -0.024(2)
C18 0.076(2) 0.086(3) 0.077(3) 0.012(2) 0.007(2) -0.005(2)
O1 0.071(2) 0.103(3) 0.189(4) 0.011(3) 0.004(3) -0.0137(19)
C20 0.070(2) 0.080(3) 0.076(3) 0.009(2) 0.012(2) 0.000(2)
F6 0.142(3) 0.0856(19) 0.155(3) 0.0157(19) 0.025(2) 0.000(2)
C8 0.068(2) 0.083(3) 0.093(3) -0.006(3) 0.010(2) 0.004(2)
N2 0.0636(19) 0.084(2) 0.098(3) -0.032(2) -0.0020(19) -0.0108(18)
O3 0.092(2) 0.103(3) 0.143(3) -0.047(2) 0.017(2) -0.019(2)
C3 0.076(3) 0.076(3) 0.140(4) 0.013(3) 0.006(3) 0.000(2)
C5 0.075(3) 0.072(2) 0.101(3) 0.015(2) 0.004(2) 0.000(2)
C26 0.063(2) 0.079(3) 0.083(3) 0.012(2) 0.012(2) -0.006(2)
C39 0.080(3) 0.081(3) 0.121(4) 0.029(3) 0.024(3) 0.012(3)
C41 0.065(2) 0.115(4) 0.081(3) 0.007(3) 0.007(2) 0.012(2)
C14 0.068(2) 0.088(3) 0.134(4) 0.011(3) 0.003(3) -0.008(2)
C24 0.088(3) 0.094(3) 0.094(3) 0.012(3) 0.024(3) -0.008(3)
C28 0.062(2) 0.081(3) 0.081(3) -0.002(2) 0.000(2) 0.003(2)
C7 0.077(2) 0.074(2) 0.098(3) -0.013(3) 0.004(3) 0.000(2)
C2 0.073(3) 0.076(3) 0.104(3) 0.016(3) 0.000(3) 0.000(2)
C19 0.073(2) 0.088(3) 0.072(3) 0.015(2) 0.014(2) 0.003(2)
C16 0.078(3) 0.075(3) 0.097(3) 0.017(2) 0.006(2) -0.005(2)
C12 0.079(3) 0.115(4) 0.111(4) -0.019(3) 0.028(3) -0.011(3)
C25 0.068(2) 0.077(2) 0.081(3) 0.000(2) 0.012(2) -0.004(2)
C6 0.076(3) 0.080(3) 0.088(3) 0.003(2) 0.006(2) 0.007(2)
C10 0.071(2) 0.099(3) 0.087(3) -0.016(3) 0.010(2) -0.002(3)
C4 0.070(2) 0.087(3) 0.142(4) 0.013(3) 0.012(3) 0.009(2)
C13 0.078(3) 0.076(3) 0.127(4) 0.001(3) 0.014(3) 0.004(2)
C21 0.066(2) 0.083(3) 0.082(3) -0.001(2) 0.012(2) -0.005(2)
C30 0.068(3) 0.132(4) 0.112(4) -0.050(4) 0.004(3) -0.018(3)
C33 0.058(2) 0.134(4) 0.112(4) -0.018(4) -0.001(3) -0.008(3)
C11 0.083(3) 0.099(3) 0.110(4) -0.025(3) 0.026(3) -0.007(3)
C40 0.079(3) 0.074(3) 0.125(4) 0.026(2) 0.019(3) 0.012(2)
C31 0.062(2) 0.147(5) 0.108(4) -0.057(4) 0.020(3) -0.019(3)
F4 0.315(7) 0.111(3) 0.122(3) -0.024(2) 0.034(4) -0.069(4)
F1 0.198(4) 0.131(3) 0.117(2) 0.002(2) -0.054(3) -0.018(3)
C22 0.096(3) 0.099(3) 0.087(3) 0.004(3) 0.014(3) -0.009(3)
C36 0.085(3) 0.092(3) 0.111(4) 0.022(3) 0.031(3) 0.003(3)
F3 0.120(3) 0.326(8) 0.155(4) -0.001(4) 0.001(3) -0.075(4)
C23 0.148(6) 0.131(5) 0.109(5) -0.018(4) 0.027(4) -0.048(5)
C34 0.068(3) 0.208(8) 0.119(4) 0.052(5) 0.017(3) 0.008(4)
C37 0.115(5) 0.098(5) 0.167(7) 0.034(5) 0.074(5) 0.024(4)
C35 0.102(4) 0.272(11) 0.156(6) 0.032(7) 0.031(5) -0.020(7)
C38A 0.177(12) 0.128(8) 0.163(9) 0.009(7) 0.088(9) 0.031(7)
C38 0.177(12) 0.128(8) 0.163(9) 0.009(7) 0.088(9) 0.031(7)
C37A 0.115(5) 0.098(5) 0.167(7) 0.034(5) 0.074(5) 0.024(4)

loop_
_atom_type_symbol
_atom_type_description
_atom_type_scat_dispersion_real
_atom_type_scat_dispersion_imag
_atom_type_scat_source
C C 0.0181 0.0091 'International Tables Vol C Tables 4.2.6.8 and 6.1.1.4'
H H 0.0000 0.0000 'International Tables Vol C Tables 4.2.6.8 and 6.1.1.4'
N N 0.0311 0.0180 'International Tables Vol C Tables 4.2.6.8 and 6.1.1.4'
O O 0.0492 0.0322 'International Tables Vol C Tables 4.2.6.8 and 6.1.1.4'
F F 0.0727 0.0534 'International Tables Vol C Tables 4.2.6.8 and 6.1.1.4'
S S 0.3331 0.5567 'International Tables Vol C Tables 4.2.6.8 and 6.1.1.4'
Zn Zn -1.5491 0.6778 'International Tables Vol C Tables 4.2.6.8 and 6.1.1.4'

loop_
_geom_angle_atom_site_label_1
_geom_angle_atom_site_label_2
_geom_angle_atom_site_label_3
_geom_angle
_geom_angle_site_symmetry_1
_geom_angle_site_symmetry_3
O2 Zn1 O4 112.14(14) . 4_556
O2 Zn1 N2 111.05(15) . 2_775
O4 Zn1 N2 113.56(16) 4_556 2_775
O2 Zn1 N1 118.14(17) . .
O4 Zn1 N1 98.73(14) 4_556 .
N2 Zn1 N1 102.49(14) 2_775 .
C18 S1 C36 93.0(2) . .
C28 S2 C41 92.7(2) . .
N1 C15 C16 123.0(4) . .
N1 C15 H15 118.5 . .
C16 C15 H15 118.5 . .
N2 C32 C33 123.5(5) . .
N2 C32 H32 118.3 . .
C33 C32 H32 118.3 . .
C1 O2 Zn1 115.8(3) . .
C40 N1 C15 117.9(4) . .
C40 N1 Zn1 121.4(3) . .
C15 N1 Zn1 120.2(3) . .
C10 O4 Zn1 114.3(3) . 4_546
C16 C17 C39 116.9(4) . .
C16 C17 C18 122.0(4) . .
C39 C17 C18 121.0(4) . .
C33 C29 C30 116.5(5) . .
C33 C29 C28 122.5(4) . .
C30 C29 C28 121.0(4) . .
C11 C9 C8 116.9(4) . .
C11 C9 C10 121.5(4) . .
C8 C9 C10 121.5(4) . .
O1 C1 O2 124.3(5) . .
O1 C1 C2 121.0(5) . .
O2 C1 C2 114.6(4) . .
C28 C27 C26 114.4(4) . .
C28 C27 H27 122.8 . .
C26 C27 H27 122.8 . .
C19 C18 C17 127.9(4) . .
C19 C18 S1 110.5(3) . .
C17 C18 S1 121.6(4) . .
C36 C20 C19 111.6(4) . .
C36 C20 C21 124.6(4) . .
C19 C20 C21 123.9(4) . .
C7 C8 C9 121.2(4) . .
C7 C8 H8 119.4 . .
C9 C8 H8 119.4 . .
C31 N2 C32 116.4(4) . .
C31 N2 Zn1 120.2(3) . 2_774
C32 N2 Zn1 123.3(3) . 2_774
C4 C3 C2 121.5(5) . .
C4 C3 H3 119.2 . .
C2 C3 H3 119.2 . .
C4 C5 C13 116.3(5) . .
C4 C5 C6 122.5(4) . .
C13 C5 C6 121.2(4) . .
C41 C26 C27 112.5(4) . .
C41 C26 C25 123.9(4) . .
C27 C26 C25 123.6(4) . .
C40 C39 C17 119.7(5) . .
C40 C39 H39 120.2 . .
C17 C39 H39 120.2 . .
C26 C41 C34 129.0(5) . .
C26 C41 S2 110.8(3) . .
C34 C41 S2 119.9(4) . .
C13 C14 C2 120.4(5) . .
C13 C14 H14 119.8 . .
C2 C14 H14 119.8 . .
F5 C24 F6 105.2(4) . .
F5 C24 C25 115.3(5) . .
F6 C24 C25 111.4(4) . .
F5 C24 C23 111.1(5) . .
F6 C24 C23 107.3(5) . .
C25 C24 C23 106.4(4) . .
C27 C28 C29 129.9(4) . .
C27 C28 S2 109.6(3) . .
C29 C28 S2 120.5(3) . .
C8 C7 C6 121.4(4) . .
C8 C7 H7 119.3 . .
C6 C7 H7 119.3 . .
C3 C2 C14 117.7(5) . .
C3 C2 C1 121.1(4) . .
C14 C2 C1 121.2(4) . .
C18 C19 C20 114.3(4) . .
C18 C19 H19 122.8 . .
C20 C19 H19 122.8 . .
C15 C16 C17 120.0(4) . .
C15 C16 H16 120.0 . .
C17 C16 H16 120.0 . .
C11 C12 C6 122.5(5) . .
C11 C12 H12 118.8 . .
C6 C12 H12 118.8 . .
C21 C25 C24 111.6(4) . .
C21 C25 C26 128.0(4) . .
C24 C25 C26 120.3(4) . .
C12 C6 C7 116.2(4) . .
C12 C6 C5 123.0(4) . .
C7 C6 C5 120.8(4) . .
O3 C10 O4 123.1(5) . .
O3 C10 C9 120.9(4) . .
O4 C10 C9 115.9(4) . .
C3 C4 C5 121.5(5) . .
C3 C4 H4 119.2 . .
C5 C4 H4 119.2 . .
C14 C13 C5 122.5(5) . .
C14 C13 H13 118.7 . .
C5 C13 H13 118.7 . .
C25 C21 C20 129.3(4) . .
C25 C21 C22 110.7(4) . .
C20 C21 C22 120.1(4) . .
C29 C30 C31 119.1(5) . .
C29 C30 H30 120.5 . .
C31 C30 H30 120.5 . .
C32 C33 C29 120.3(4) . .
C32 C33 H33 119.8 . .
C29 C33 H33 119.8 . .
C12 C11 C9 121.8(5) . .
C12 C11 H11 119.1 . .
C9 C11 H11 119.1 . .
N1 C40 C39 122.5(4) . .
N1 C40 H40 118.7 . .
C39 C40 H40 118.7 . .
N2 C31 C30 124.2(4) . .
N2 C31 H31 117.9 . .
C30 C31 H31 117.9 . .
F1 C22 F2 104.8(5) . .
F1 C22 C21 113.8(5) . .
F2 C22 C21 109.9(5) . .
F1 C22 C23 114.8(6) . .
F2 C22 C23 107.9(5) . .
C21 C22 C23 105.4(4) . .
C20 C36 C37A 127.1(6) . .
C20 C36 C37 133.3(10) . .
C20 C36 S1 110.6(3) . .
C37A C36 S1 122.1(5) . .
C37 C36 S1 115.7(10) . .
F4 C23 F3 105.6(7) . .
F4 C23 C22 117.4(6) . .
F3 C23 C22 104.3(7) . .
F4 C23 C24 117.9(7) . .
F3 C23 C24 106.0(6) . .
C22 C23 C24 104.2(5) . .
C35 C34 C41 111.7(7) . .
C35 C34 H34A 109.3 . .
C41 C34 H34A 109.3 . .
C35 C34 H34B 109.3 . .
C41 C34 H34B 109.3 . .
H34A C34 H34B 107.9 . .
C36 C37 C38 112.4(3) . .
C36 C37 H37A 109.1 . .
C38 C37 H37A 109.1 . .
C36 C37 H37B 109.1 . .
C38 C37 H37B 109.1 . .
H37A C37 H37B 107.9 . .
C34 C35 H35A 109.5 . .
C34 C35 H35B 109.5 . .
H35A C35 H35B 109.5 . .
C34 C35 H35C 109.5 . .
H35A C35 H35C 109.5 . .
H35B C35 H35C 109.5 . .
C37A C38A H38A 109.5 . .
C37A C38A H38B 109.5 . .
H38A C38A H38B 109.5 . .
C37A C38A H38C 109.5 . .
H38A C38A H38C 109.5 . .
H38B C38A H38C 109.5 . .
C37 C38 H38D 109.5 . .
C37 C38 H38E 109.5 . .
H38D C38 H38E 109.5 . .
C37 C38 H38F 109.5 . .
H38D C38 H38F 109.5 . .
H38E C38 H38F 109.5 . .
C36 C37A C38A 112.5(3) . .
C36 C37A H37C 109.1 . .
C38A C37A H37C 109.1 . .
C36 C37A H37D 109.1 . .
C38A C37A H37D 109.1 . .
H37C C37A H37D 107.8 . .

loop_
_geom_bond_atom_site_label_1
_geom_bond_atom_site_label_2
_geom_bond_distance
_geom_bond_site_symmetry_2
Zn1 O2 1.904(3) .
Zn1 O4 1.928(3) 4_556
Zn1 N2 2.037(4) 2_775
Zn1 N1 2.061(3) .
S1 C18 1.706(5) .
S1 C36 1.737(5) .
S2 C28 1.720(4) .
S2 C41 1.731(5) .
C15 N1 1.335(6) .
C15 C16 1.355(6) .
C15 H15 0.9300 .
C32 N2 1.342(6) .
C32 C33 1.359(7) .
C32 H32 0.9300 .
O2 C1 1.274(6) .
N1 C40 1.324(6) .
O4 C10 1.282(5) .
C17 C16 1.380(6) .
C17 C39 1.390(6) .
C17 C18 1.461(6) .
C29 C33 1.378(7) .
C29 C30 1.383(6) .
C29 C28 1.461(6) .
C9 C11 1.377(6) .
C9 C8 1.399(6) .
C9 C10 1.476(7) .
C1 O1 1.218(6) .
C1 C2 1.494(7) .
F5 C24 1.338(5) .
C27 C28 1.357(6) .
C27 C26 1.419(6) .
C27 H27 0.9300 .
F2 C22 1.347(6) .
C18 C19 1.349(7) .
C20 C36 1.363(6) .
C20 C19 1.438(6) .
C20 C21 1.457(6) .
F6 C24 1.366(6) .
C8 C7 1.373(6) .
C8 H8 0.9300 .
N2 C31 1.305(6) .
O3 C10 1.232(6) .
C3 C4 1.371(7) .
C3 C2 1.371(6) .
C3 H3 0.9300 .
C5 C4 1.386(7) .
C5 C13 1.386(6) .
C5 C6 1.468(6) .
C26 C41 1.348(6) .
C26 C25 1.468(6) .
C39 C40 1.372(7) .
C39 H39 0.9300 .
C41 C34 1.497(7) .
C14 C13 1.363(7) .
C14 C2 1.390(7) .
C14 H14 0.9300 .
C24 C25 1.464(7) .
C24 C23 1.537(9) .
C7 C6 1.396(6) .
C7 H7 0.9300 .
C19 H19 0.9300 .
C16 H16 0.9300 .
C12 C11 1.353(7) .
C12 C6 1.389(7) .
C12 H12 0.9300 .
C25 C21 1.345(6) .
C4 H4 0.9300 .
C13 H13 0.9300 .
C21 C22 1.505(7) .
C30 C31 1.386(7) .
C30 H30 0.9300 .
C33 H33 0.9300 .
C11 H11 0.9300 .
C40 H40 0.9300 .
C31 H31 0.9300 .
F4 C23 1.248(8) .
F1 C22 1.312(6) .
C22 C23 1.523(8) .
C36 C37A 1.489(3) .
C36 C37 1.489(3) .
F3 C23 1.393(10) .
C34 C35 1.474(11) .
C34 H34A 0.9700 .
C34 H34B 0.9700 .
C37 C38 1.493(3) .
C37 H37A 0.9700 .
C37 H37B 0.9700 .
C35 H35A 0.9600 .
C35 H35B 0.9600 .
C35 H35C 0.9600 .
C38A C37A 1.493(3) .
C38A H38A 0.9600 .
C38A H38B 0.9600 .
C38A H38C 0.9600 .
C38 H38D 0.9600 .
C38 H38E 0.9600 .
C38 H38F 0.9600 .
C37A H37C 0.9700 .
C37A H37D 0.9700 .

loop_
_geom_hbond_atom_site_label_D
_geom_hbond_atom_site_label_H
_geom_hbond_atom_site_label_A
_geom_hbond_distance_DH
_geom_hbond_distance_HA
_geom_hbond_distance_DA
_geom_hbond_angle_DHA
_geom_hbond_site_symmetry_A
C15 H15 O4 0.93 2.55 3.124(5) 120.0 4_556
C40 H40 O1 0.93 2.43 3.198(6) 139.5 .
C31 H31 O3 0.93 2.66 3.232(6) 120.2 3_766

loop_
_geom_torsion_atom_site_label_1
_geom_torsion_atom_site_label_2
_geom_torsion_atom_site_label_3
_geom_torsion_atom_site_label_4
_geom_torsion
_geom_torsion_site_symmetry_1
_geom_torsion_site_symmetry_4
C16 C15 N1 C40 -0.1(7) . .
C16 C15 N1 Zn1 172.3(4) . .
Zn1 O2 C1 O1 -10.6(8) . .
Zn1 O2 C1 C2 167.0(4) . .
C16 C17 C18 C19 9.9(8) . .
C39 C17 C18 C19 -173.2(5) . .
C16 C17 C18 S1 -167.8(4) . .
C39 C17 C18 S1 9.1(6) . .
C36 S1 C18 C19 -1.6(4) . .
C36 S1 C18 C17 176.4(4) . .
C11 C9 C8 C7 -0.4(7) . .
C10 C9 C8 C7 175.5(5) . .
C33 C32 N2 C31 0.1(9) . .
C33 C32 N2 Zn1 178.9(5) . 2_774
C28 C27 C26 C41 -1.9(6) . .
C28 C27 C26 C25 178.7(4) . .
C16 C17 C39 C40 -0.4(8) . .
C18 C17 C39 C40 -177.5(5) . .
C27 C26 C41 C34 -172.6(6) . .
C25 C26 C41 C34 6.8(9) . .
C27 C26 C41 S2 1.2(6) . .
C25 C26 C41 S2 -179.5(4) . .
C28 S2 C41 C26 -0.2(4) . .
C28 S2 C41 C34 174.2(5) . .
C26 C27 C28 C29 -177.4(5) . .
C26 C27 C28 S2 1.7(5) . .
C33 C29 C28 C27 177.8(5) . .
C30 C29 C28 C27 -1.3(9) . .
C33 C29 C28 S2 -1.2(7) . .
C30 C29 C28 S2 179.7(4) . .
C41 S2 C28 C27 -0.8(4) . .
C41 S2 C28 C29 178.3(4) . .
C9 C8 C7 C6 -1.9(7) . .
C4 C3 C2 C14 1.3(9) . .
C4 C3 C2 C1 -178.8(5) . .
C13 C14 C2 C3 -1.9(9) . .
C13 C14 C2 C1 178.2(5) . .
O1 C1 C2 C3 169.1(6) . .
O2 C1 C2 C3 -8.7(8) . .
O1 C1 C2 C14 -11.0(9) . .
O2 C1 C2 C14 171.2(5) . .
C17 C18 C19 C20 -175.6(4) . .
S1 C18 C19 C20 2.3(5) . .
C36 C20 C19 C18 -1.9(6) . .
C21 C20 C19 C18 178.4(4) . .
N1 C15 C16 C17 -1.2(7) . .
C39 C17 C16 C15 1.4(7) . .
C18 C17 C16 C15 178.4(4) . .
F5 C24 C25 C21 130.6(5) . .
F6 C24 C25 C21 -109.7(5) . .
C23 C24 C25 C21 7.0(6) . .
F5 C24 C25 C26 -53.6(7) . .
F6 C24 C25 C26 66.1(6) . .
C23 C24 C25 C26 -177.3(5) . .
C41 C26 C25 C21 54.0(8) . .
C27 C26 C25 C21 -126.7(5) . .
C41 C26 C25 C24 -121.1(5) . .
C27 C26 C25 C24 58.3(7) . .
C11 C12 C6 C7 -2.9(8) . .
C11 C12 C6 C5 176.5(5) . .
C8 C7 C6 C12 3.4(7) . .
C8 C7 C6 C5 -176.0(4) . .
C4 C5 C6 C12 154.0(6) . .
C13 C5 C6 C12 -27.3(8) . .
C4 C5 C6 C7 -26.6(7) . .
C13 C5 C6 C7 152.1(5) . .
Zn1 O4 C10 O3 8.6(7) 4_546 .
Zn1 O4 C10 C9 -167.4(3) 4_546 .
C11 C9 C10 O3 -0.6(8) . .
C8 C9 C10 O3 -176.3(5) . .
C11 C9 C10 O4 175.5(5) . .
C8 C9 C10 O4 -0.2(7) . .
C2 C3 C4 C5 0.0(9) . .
C13 C5 C4 C3 -0.7(8) . .
C6 C5 C4 C3 178.1(5) . .
C2 C14 C13 C5 1.3(9) . .
C4 C5 C13 C14 0.0(8) . .
C6 C5 C13 C14 -178.8(5) . .
C24 C25 C21 C20 -178.9(4) . .
C26 C25 C21 C20 5.7(8) . .
C24 C25 C21 C22 1.4(6) . .
C26 C25 C21 C22 -174.0(5) . .
C36 C20 C21 C25 58.4(8) . .
C19 C20 C21 C25 -122.0(5) . .
C36 C20 C21 C22 -121.9(6) . .
C19 C20 C21 C22 57.7(6) . .
C33 C29 C30 C31 -0.4(9) . .
C28 C29 C30 C31 178.7(5) . .
N2 C32 C33 C29 -1.0(10) . .
C30 C29 C33 C32 1.1(9) . .
C28 C29 C33 C32 -178.0(5) . .
C6 C12 C11 C9 0.7(10) . .
C8 C9 C11 C12 1.0(8) . .
C10 C9 C11 C12 -174.9(5) . .
C15 N1 C40 C39 1.1(8) . .
Zn1 N1 C40 C39 -171.1(4) . .
C17 C39 C40 N1 -0.9(9) . .
C32 N2 C31 C30 0.7(9) . .
Zn1 N2 C31 C30 -178.2(5) 2_774 .
C29 C30 C31 N2 -0.5(10) . .
C25 C21 C22 F1 -135.9(5) . .
C20 C21 C22 F1 44.4(7) . .
C25 C21 C22 F2 106.9(5) . .
C20 C21 C22 F2 -72.9(6) . .
C25 C21 C22 C23 -9.2(7) . .
C20 C21 C22 C23 171.1(5) . .
C19 C20 C36 C37A 175.2(10) . .
C21 C20 C36 C37A -5.2(12) . .
C19 C20 C36 C37 -171.3(9) . .
C21 C20 C36 C37 8.3(12) . .
C19 C20 C36 S1 0.6(6) . .
C21 C20 C36 S1 -179.8(4) . .
C18 S1 C36 C20 0.6(4) . .
C18 S1 C36 C37A -174.3(9) . .
C18 S1 C36 C37 174.0(7) . .
F1 C22 C23 F4 -88.8(9) . .
F2 C22 C23 F4 27.7(10) . .
C21 C22 C23 F4 145.1(7) . .
F1 C22 C23 F3 27.7(7) . .
F2 C22 C23 F3 144.2(5) . .
C21 C22 C23 F3 -98.4(6) . .
F1 C22 C23 C24 138.7(6) . .
F2 C22 C23 C24 -104.8(6) . .
C21 C22 C23 C24 12.6(7) . .
F5 C24 C23 F4 89.5(8) . .
F6 C24 C23 F4 -24.9(8) . .
C25 C24 C23 F4 -144.3(6) . .
F5 C24 C23 F3 -28.4(7) . .
F6 C24 C23 F3 -142.9(6) . .
C25 C24 C23 F3 97.8(6) . .
F5 C24 C23 C22 -138.2(5) . .
F6 C24 C23 C22 107.3(6) . .
C25 C24 C23 C22 -12.0(7) . .
C26 C41 C34 C35 -128.5(7) . .
S2 C41 C34 C35 58.2(7) . .
C20 C36 C37 C38 -119.6(15) . .
S1 C36 C37 C38 68.8(18) . .
C20 C36 C37A C38A 160.3(11) . .
S1 C36 C37A C38A -25.6(18) . .
